data_4108433
loop_
_publ_author_name
'Valent\'in Miranda-Soto'
'Douglas B. Grotjahn'
'Antonio G. DiPasquale'
'Arnold L. Rheingold'

_publ_section_title
;
 Imidazol-2-yl Complexes of Cp*Ir as Bifunctional Ambident Reactants
;
_journal_name_full 'Journal of the American Chemical Society'
_journal_page_first 13200
_journal_page_last 13201
_journal_paper_doi 10.1021/ja804713u
_journal_volume 130
_journal_year 2008
_chemical_formula_sum 'C34 H50 Cl2 Ir N2 O2 P'
_chemical_formula_weight 812.83
_chemical_name_common VM-565-90-1
_chemical_name_systematic
;
 ?
;
_space_group.centring_type P

_space_group_IT_number 14
_space_group.IT_number 14

_symmetry_cell_setting monoclinic
_symmetry_space_group_name_Hall '-P 2yn'
_symmetry_space_group_name_H-M 'P 1 21/n 1'
_atom_sites_solution_hydrogens geom
_atom_sites_solution_primary Patterson
_atom_sites_solution_secondary difmap
_audit_creation_method SHELXL-97
_cell_angle_alpha 90.00
_cell_angle_beta 104.4630(10)
_cell_angle_gamma 90.00
_cell_formula_units_Z 4
_cell_length_a 13.0871(10)
_cell_length_b 15.2737(11)
_cell_length_c 17.7536(13)
_cell_measurement_reflns_used 4450
_cell_measurement_temperature 208(2)
_cell_measurement_theta_max 28.06
_cell_measurement_theta_min 2.37
_cell_volume 3436.3(4)
_computing_cell_refinement 'Bruker SMART'
_computing_data_collection 'Bruker SMART'
_computing_data_reduction 'Bruker SAINT'
_computing_molecular_graphics ORTEP-32
_computing_publication_material WinGX
_computing_structure_refinement SHELXL-97
_computing_structure_solution DIRDIF-99
_diffrn_ambient_temperature 208(2)
_diffrn_measured_fraction_theta_full 0.999
_diffrn_measured_fraction_theta_max 0.923
_diffrn_measurement_device_type 'CCD area detector'
_diffrn_measurement_method 'phi and omega scans'
_diffrn_radiation_monochromator graphite
_diffrn_radiation_source 'fine-focus sealed tube'
_diffrn_radiation_type MoK\a
_diffrn_radiation_wavelength 0.71073
_diffrn_reflns_av_R_equivalents 0.0256
_diffrn_reflns_av_sigmaI/netI 0.0291
_diffrn_reflns_limit_h_max 17
_diffrn_reflns_limit_h_min -13
_diffrn_reflns_limit_k_max 20
_diffrn_reflns_limit_k_min -16
_diffrn_reflns_limit_l_max 23
_diffrn_reflns_limit_l_min -23
_diffrn_reflns_number 20022
_diffrn_reflns_theta_full 25.00
_diffrn_reflns_theta_max 28.16
_diffrn_reflns_theta_min 1.78
_exptl_absorpt_coefficient_mu 4.120
_exptl_absorpt_correction_T_max 0.6834
_exptl_absorpt_correction_T_min 0.6834
_exptl_absorpt_correction_type multi-scan
_exptl_absorpt_process_details SADABS
_exptl_crystal_colour yellow
_exptl_crystal_density_diffrn 1.571
_exptl_crystal_description block
_exptl_crystal_F_000 1640
_exptl_crystal_size_max 0.10
_exptl_crystal_size_mid 0.10
_exptl_crystal_size_min 0.10
_refine_diff_density_max 0.802
_refine_diff_density_min -0.574
_refine_diff_density_rms 0.084
_refine_ls_extinction_coef 0.00137(7)
_refine_ls_extinction_expression Fc^*^=kFc[1+0.001xFc^2^\l^3^/sin(2\q)]^-1/4^
_refine_ls_extinction_method SHELXL
_refine_ls_goodness_of_fit_ref 1.047
_refine_ls_hydrogen_treatment mixed
_refine_ls_matrix_type full
_refine_ls_number_parameters 400
_refine_ls_number_reflns 7784
_refine_ls_number_restraints 0
_refine_ls_restrained_S_all 1.047
_refine_ls_R_factor_all 0.0245
_refine_ls_R_factor_gt 0.0210
_refine_ls_shift/su_max 0.001
_refine_ls_shift/su_mean 0.000
_refine_ls_structure_factor_coef Fsqd
_refine_ls_weighting_details 'calc w=1/[\s^2^(Fo^2^)+(0.0212P)^2^+1.9998P] where P=(Fo^2^+2Fc^2^)/3'
_refine_ls_weighting_scheme calc
_refine_ls_wR_factor_gt 0.0498
_refine_ls_wR_factor_ref 0.0516
_reflns_number_gt 7053
_reflns_number_total 7784
_reflns_threshold_expression >2sigma(I)
_cod_data_source_file ja804713u_si_001.cif
_cod_data_source_block grot225
_cod_depositor_comments
;
The following automatic conversions were performed:

'_space_group.centring_type' value 'primitive' was replaced with the
value 'P' as specified in the replacement file
'/home/antanas/src/cod-tools/trunk/data/replacement-values/replacement_values.lst'.

Automatic conversion script
Id: cif_fix_values 5642 2017-10-24 12:04:52Z antanas 
;
_cod_database_code 4108433

loop_
_symmetry_equiv_pos_as_xyz
'x, y, z'
'-x+1/2, y+1/2, -z+1/2'
'-x, -y, -z'
'x-1/2, -y-1/2, z-1/2'

loop_
_atom_site_label
_atom_site_type_symbol
_atom_site_fract_x
_atom_site_fract_y
_atom_site_fract_z
_atom_site_U_iso_or_equiv
_atom_site_adp_type
_atom_site_occupancy
_atom_site_symmetry_multiplicity
_atom_site_calc_flag
_atom_site_refinement_flags
C1 C 0.0282(2) 0.22891(17) 0.38533(14) 0.0283(5) Uani 1 1 d .
C2 C -0.06392(19) 0.17362(16) 0.35844(14) 0.0259(5) Uani 1 1 d .
C3 C -0.08108(19) 0.16453(16) 0.27632(14) 0.0259(5) Uani 1 1 d .
C4 C 0.0031(2) 0.20976(17) 0.25301(14) 0.0269(5) Uani 1 1 d .
C5 C 0.0688(2) 0.25182(17) 0.32142(15) 0.0281(5) Uani 1 1 d .
C6 C 0.0684(3) 0.2592(2) 0.46780(16) 0.0403(7) Uani 1 1 d .
H6A H 0.1370 0.2864 0.4741 0.060 Uiso 1 1 calc R
H6B H 0.0747 0.2094 0.5026 0.060 Uiso 1 1 calc R
H6C H 0.0195 0.3013 0.4801 0.060 Uiso 1 1 calc R
C7 C -0.1336(2) 0.1423(2) 0.40880(16) 0.0365(6) Uani 1 1 d .
H7A H -0.1772 0.1904 0.4184 0.055 Uiso 1 1 calc R
H7B H -0.0901 0.1212 0.4579 0.055 Uiso 1 1 calc R
H7C H -0.1784 0.0953 0.3826 0.055 Uiso 1 1 calc R
C8 C -0.1753(2) 0.12483(19) 0.22105(16) 0.0331(6) Uani 1 1 d .
H8A H -0.2014 0.0764 0.2463 0.050 Uiso 1 1 calc R
H8B H -0.1553 0.1038 0.1752 0.050 Uiso 1 1 calc R
H8C H -0.2302 0.1687 0.2059 0.050 Uiso 1 1 calc R
C9 C 0.0078(2) 0.2299(2) 0.17097(15) 0.0375(7) Uani 1 1 d .
H9A H -0.0338 0.1872 0.1358 0.056 Uiso 1 1 calc R
H9B H 0.0805 0.2275 0.1674 0.056 Uiso 1 1 calc R
H9C H -0.0204 0.2881 0.1568 0.056 Uiso 1 1 calc R
C10 C 0.1586(2) 0.3119(2) 0.31988(19) 0.0423(7) Uani 1 1 d .
H10A H 0.1313 0.3693 0.3020 0.063 Uiso 1 1 calc R
H10B H 0.1981 0.2886 0.2849 0.063 Uiso 1 1 calc R
H10C H 0.2046 0.3167 0.3718 0.063 Uiso 1 1 calc R
C11 C 0.21456(19) 0.09246(15) 0.30298(13) 0.0219(5) Uani 1 1 d .
C12 C 0.3882(2) 0.09443(16) 0.30456(15) 0.0265(5) Uani 1 1 d .
C13 C 0.3348(2) 0.06187(18) 0.23472(14) 0.0288(5) Uani 1 1 d .
H13 H 0.3641 0.0432 0.1942 0.035 Uiso 1 1 calc R
C14 C 0.1428(2) 0.02859(18) 0.17095(13) 0.0295(6) Uani 1 1 d .
H14A H 0.1714 0.0126 0.1268 0.035 Uiso 1 1 calc R
H14B H 0.0908 0.0753 0.1538 0.035 Uiso 1 1 calc R
C15 C 0.0881(2) -0.05068(19) 0.19518(14) 0.0319(6) Uani 1 1 d .
H15A H 0.1358 -0.1011 0.2008 0.038 Uiso 1 1 calc R
H15B H 0.0253 -0.0643 0.1536 0.038 Uiso 1 1 calc R
C16 C 0.5043(2) 0.10937(18) 0.33877(17) 0.0341(6) Uani 1 1 d .
C17 C 0.5236(3) 0.2042(2) 0.3652(2) 0.0476(8) Uani 1 1 d .
H17A H 0.4996 0.2428 0.3209 0.071 Uiso 1 1 calc R
H17B H 0.5985 0.2132 0.3874 0.071 Uiso 1 1 calc R
H17C H 0.4851 0.2170 0.4040 0.071 Uiso 1 1 calc R
C18 C 0.5635(3) 0.0887(3) 0.2768(2) 0.0537(9) Uani 1 1 d .
H18A H 0.5522 0.0279 0.2613 0.081 Uiso 1 1 calc R
H18B H 0.6384 0.0990 0.2979 0.081 Uiso 1 1 calc R
H18C H 0.5376 0.1261 0.2319 0.081 Uiso 1 1 calc R
C19 C 0.5418(3) 0.0480(2) 0.40904(18) 0.0482(8) Uani 1 1 d .
H19A H 0.5032 0.0610 0.4478 0.072 Uiso 1 1 calc R
H19B H 0.6167 0.0567 0.4314 0.072 Uiso 1 1 calc R
H19C H 0.5292 -0.0123 0.3922 0.072 Uiso 1 1 calc R
C20 C 0.1246(2) -0.12238(17) 0.34706(14) 0.0279(5) Uani 1 1 d .
C21 C 0.2332(2) -0.11270(18) 0.37630(17) 0.0365(7) Uani 1 1 d .
H21 H 0.2659 -0.0601 0.3679 0.044 Uiso 1 1 calc R
C22 C 0.2934(2) -0.1795(2) 0.41754(16) 0.0425(7) Uani 1 1 d .
H22 H 0.3664 -0.1717 0.4373 0.051 Uiso 1 1 calc R
C23 C 0.2468(3) -0.2577(2) 0.42994(16) 0.0468(8) Uani 1 1 d .
H23 H 0.2880 -0.3032 0.4577 0.056 Uiso 1 1 calc R
C24 C 0.1391(3) -0.2683(2) 0.40115(18) 0.0462(8) Uani 1 1 d .
H24 H 0.1069 -0.3213 0.4094 0.055 Uiso 1 1 calc R
C25 C 0.0784(2) -0.20100(18) 0.36014(16) 0.0370(6) Uani 1 1 d .
H25 H 0.0052 -0.2087 0.3410 0.044 Uiso 1 1 calc R
C26 C -0.0869(2) -0.07419(17) 0.27144(14) 0.0251(5) Uani 1 1 d .
C27 C -0.1481(2) -0.10358(16) 0.20023(15) 0.0295(6) Uani 1 1 d .
H27 H -0.1202 -0.1047 0.1563 0.035 Uiso 1 1 calc R
C28 C -0.2509(2) -0.1312(2) 0.19446(17) 0.0372(6) Uani 1 1 d .
H28 H -0.2922 -0.1516 0.1465 0.045 Uiso 1 1 calc R
C29 C -0.2933(2) -0.1291(2) 0.25837(18) 0.0396(7) Uani 1 1 d .
H29 H -0.3632 -0.1474 0.2536 0.048 Uiso 1 1 calc R
C30 C -0.2324(2) -0.09999(18) 0.32976(17) 0.0367(7) Uani 1 1 d .
H30 H -0.2608 -0.0990 0.3734 0.044 Uiso 1 1 calc R
C31 C -0.1303(2) -0.07254(18) 0.33616(14) 0.0297(5) Uani 1 1 d .
H31 H -0.0893 -0.0525 0.3843 0.036 Uiso 1 1 calc R
C32 C 0.0557(6) 0.4793(4) 0.5698(4) 0.126(3) Uani 1 1 d .
H32A H 0.0663 0.4157 0.5723 0.152 Uiso 1 1 calc R
H32B H 0.1038 0.5037 0.6164 0.152 Uiso 1 1 calc R
C33 C 0.0931(4) 0.5105(3) 0.5029(3) 0.0880(15) Uani 1 1 d .
H33A H 0.1133 0.5718 0.5139 0.106 Uiso 1 1 calc R
H33B H 0.1586 0.4785 0.5048 0.106 Uiso 1 1 calc R
C34 C 0.0335(6) 0.5078(4) 0.4234(3) 0.109(2) Uani 1 1 d .
H34A H 0.0558 0.5538 0.3925 0.130 Uiso 1 1 calc R
H34B H 0.0394 0.4507 0.3997 0.130 Uiso 1 1 calc R
Cl1 Cl 0.15209(5) 0.05195(4) 0.46173(3) 0.02970(14) Uani 1 1 d .
Cl2 Cl 0.35313(8) 0.38895(6) 0.50104(5) 0.0563(2) Uani 1 1 d .
Ir1 Ir 0.075515(7) 0.105494(6) 0.332531(4) 0.01900(4) Uani 1 1 d .
N1 N 0.31248(16) 0.11276(13) 0.34488(11) 0.0231(4) Uani 1 1 d .
H1 H 0.3265 0.1347 0.3916 0.028 Uiso 1 1 calc R
N2 N 0.22844(16) 0.06143(14) 0.23450(11) 0.0253(4) Uani 1 1 d .
P1 P 0.04811(5) -0.03554(4) 0.28697(3) 0.02200(13) Uani 1 1 d .
O1 O 0.4120(2) -0.40835(17) 0.52498(14) 0.0499(6) Uani 1 1 d .
O2 O 0.3528(2) 0.18208(17) 0.49663(14) 0.0492(6) Uani 1 1 d .
H1X H 0.473(3) -0.400(2) 0.512(2) 0.059 Uiso 1 1 d .
H1Y H 0.395(3) -0.460(3) 0.521(2) 0.059 Uiso 1 1 d .
H2X H 0.357(3) 0.229(3) 0.499(2) 0.059 Uiso 1 1 d .
H2Y H 0.304(3) 0.158(3) 0.501(2) 0.059 Uiso 1 1 d .

loop_
_atom_site_aniso_label
_atom_site_aniso_U_11
_atom_site_aniso_U_22
_atom_site_aniso_U_33
_atom_site_aniso_U_23
_atom_site_aniso_U_13
_atom_site_aniso_U_12
C1 0.0295(14) 0.0228(13) 0.0317(12) -0.0038(10) 0.0062(10) 0.0024(11)
C2 0.0233(12) 0.0233(13) 0.0328(12) -0.0005(10) 0.0102(10) 0.0059(10)
C3 0.0210(12) 0.0251(13) 0.0313(11) 0.0020(10) 0.0057(9) 0.0048(10)
C4 0.0234(13) 0.0260(13) 0.0312(12) 0.0056(10) 0.0062(10) 0.0029(10)
C5 0.0265(14) 0.0175(12) 0.0394(13) 0.0015(10) 0.0069(11) 0.0031(10)
C6 0.0473(18) 0.0351(16) 0.0371(14) -0.0143(12) 0.0081(13) 0.0020(14)
C7 0.0376(16) 0.0368(16) 0.0414(14) 0.0000(12) 0.0213(12) 0.0051(13)
C8 0.0245(14) 0.0337(15) 0.0380(13) 0.0023(11) 0.0019(11) 0.0033(11)
C9 0.0369(16) 0.0425(17) 0.0340(13) 0.0141(12) 0.0105(11) 0.0052(13)
C10 0.0343(16) 0.0318(16) 0.0589(18) 0.0033(14) 0.0080(13) -0.0089(13)
C11 0.0218(12) 0.0239(12) 0.0203(10) 0.0002(9) 0.0058(9) -0.0010(9)
C12 0.0218(13) 0.0261(13) 0.0338(12) 0.0020(10) 0.0109(10) -0.0009(10)
C13 0.0260(13) 0.0313(14) 0.0332(12) -0.0018(11) 0.0153(10) -0.0040(11)
C14 0.0308(14) 0.0392(15) 0.0182(10) -0.0060(10) 0.0055(9) -0.0042(12)
C15 0.0292(14) 0.0414(16) 0.0264(11) -0.0129(11) 0.0096(10) -0.0075(12)
C16 0.0222(14) 0.0368(16) 0.0445(15) 0.0029(12) 0.0107(11) -0.0015(11)
C17 0.0333(17) 0.0427(18) 0.0647(19) 0.0003(15) 0.0086(14) -0.0115(14)
C18 0.0260(17) 0.080(3) 0.060(2) -0.0011(18) 0.0188(15) 0.0012(16)
C19 0.0327(17) 0.051(2) 0.0555(18) 0.0110(15) 0.0020(14) 0.0063(15)
C20 0.0286(14) 0.0267(13) 0.0262(11) -0.0034(10) 0.0030(10) 0.0084(11)
C21 0.0331(16) 0.0330(16) 0.0409(14) -0.0051(12) 0.0044(12) 0.0065(12)
C22 0.0379(17) 0.0476(19) 0.0372(14) -0.0051(13) 0.0005(12) 0.0176(14)
C23 0.059(2) 0.0455(19) 0.0344(14) 0.0031(13) 0.0082(14) 0.0257(16)
C24 0.063(2) 0.0310(16) 0.0461(16) 0.0062(13) 0.0163(15) 0.0106(15)
C25 0.0436(17) 0.0289(15) 0.0375(13) -0.0009(12) 0.0080(12) 0.0050(13)
C26 0.0245(13) 0.0205(12) 0.0298(11) -0.0005(10) 0.0058(10) -0.0011(10)
C27 0.0283(14) 0.0284(14) 0.0312(12) -0.0050(10) 0.0062(11) -0.0030(11)
C28 0.0309(15) 0.0362(15) 0.0412(14) -0.0091(12) 0.0026(12) -0.0083(13)
C29 0.0280(15) 0.0341(15) 0.0573(17) 0.0001(14) 0.0118(13) -0.0087(12)
C30 0.0353(16) 0.0368(16) 0.0426(15) 0.0036(12) 0.0185(13) -0.0037(12)
C31 0.0297(14) 0.0309(14) 0.0292(12) -0.0006(11) 0.0084(10) -0.0013(11)
C32 0.145(6) 0.100(4) 0.173(6) -0.062(4) 0.115(5) -0.064(4)
C33 0.103(4) 0.062(3) 0.082(3) 0.011(2) -0.007(3) -0.004(3)
C34 0.150(6) 0.100(4) 0.071(3) 0.012(3) 0.017(4) 0.010(4)
Cl1 0.0384(4) 0.0302(3) 0.0193(2) 0.0013(2) 0.0049(2) 0.0010(3)
Cl2 0.0665(6) 0.0508(5) 0.0479(4) 0.0076(4) 0.0075(4) -0.0149(4)
Ir1 0.01757(6) 0.02133(6) 0.01823(5) -0.00079(3) 0.00471(3) -0.00056(3)
N1 0.0209(11) 0.0257(11) 0.0231(9) -0.0014(8) 0.0058(8) -0.0016(8)
N2 0.0221(11) 0.0320(12) 0.0234(9) -0.0022(8) 0.0087(8) -0.0046(9)
P1 0.0201(3) 0.0238(3) 0.0214(2) -0.0034(2) 0.0039(2) -0.0011(2)
O1 0.0586(17) 0.0448(13) 0.0412(11) -0.0026(10) 0.0030(11) 0.0145(13)
O2 0.0561(16) 0.0480(14) 0.0421(11) -0.0127(12) 0.0093(11) -0.0142(13)

loop_
_atom_type_symbol
_atom_type_description
_atom_type_scat_dispersion_real
_atom_type_scat_dispersion_imag
_atom_type_scat_source
C C 0.0033 0.0016 'International Tables Vol C Tables 4.2.6.8 and 6.1.1.4'
H H 0.0000 0.0000 'International Tables Vol C Tables 4.2.6.8 and 6.1.1.4'
Cl Cl 0.1484 0.1585 'International Tables Vol C Tables 4.2.6.8 and 6.1.1.4'
Ir Ir -1.4442 7.9887 'International Tables Vol C Tables 4.2.6.8 and 6.1.1.4'
N N 0.0061 0.0033 'International Tables Vol C Tables 4.2.6.8 and 6.1.1.4'
P P 0.1023 0.0942 'International Tables Vol C Tables 4.2.6.8 and 6.1.1.4'
O O 0.0106 0.0060 'International Tables Vol C Tables 4.2.6.8 and 6.1.1.4'

loop_
_geom_angle_atom_site_label_1
_geom_angle_atom_site_label_2
_geom_angle_atom_site_label_3
_geom_angle
_geom_angle_site_symmetry_1
C5 C1 C2 109.2(2) .
C5 C1 C6 126.7(2) .
C2 C1 C6 124.1(2) .
C5 C1 Ir1 71.11(14) .
C2 C1 Ir1 70.69(13) .
C6 C1 Ir1 126.61(19) .
C3 C2 C1 107.4(2) .
C3 C2 C7 127.8(2) .
C1 C2 C7 124.5(2) .
C3 C2 Ir1 70.97(14) .
C1 C2 Ir1 71.72(14) .
C7 C2 Ir1 128.19(18) .
C2 C3 C4 108.0(2) .
C2 C3 C8 127.1(2) .
C4 C3 C8 124.5(2) .
C2 C3 Ir1 71.92(14) .
C4 C3 Ir1 68.97(14) .
C8 C3 Ir1 129.97(18) .
C3 C4 C5 107.9(2) .
C3 C4 C9 126.4(2) .
C5 C4 C9 124.1(2) .
C3 C4 Ir1 72.84(14) .
C5 C4 Ir1 73.18(14) .
C9 C4 Ir1 131.26(19) .
C1 C5 C4 107.4(2) .
C1 C5 C10 128.4(2) .
C4 C5 C10 124.1(2) .
C1 C5 Ir1 72.36(15) .
C4 C5 Ir1 68.57(14) .
C10 C5 Ir1 126.76(19) .
C1 C6 H6A 109.5 .
C1 C6 H6B 109.5 .
H6A C6 H6B 109.5 .
C1 C6 H6C 109.5 .
H6A C6 H6C 109.5 .
H6B C6 H6C 109.5 .
C2 C7 H7A 109.5 .
C2 C7 H7B 109.5 .
H7A C7 H7B 109.5 .
C2 C7 H7C 109.5 .
H7A C7 H7C 109.5 .
H7B C7 H7C 109.5 .
C3 C8 H8A 109.5 .
C3 C8 H8B 109.5 .
H8A C8 H8B 109.5 .
C3 C8 H8C 109.5 .
H8A C8 H8C 109.5 .
H8B C8 H8C 109.5 .
C4 C9 H9A 109.5 .
C4 C9 H9B 109.5 .
H9A C9 H9B 109.5 .
C4 C9 H9C 109.5 .
H9A C9 H9C 109.5 .
H9B C9 H9C 109.5 .
C5 C10 H10A 109.5 .
C5 C10 H10B 109.5 .
H10A C10 H10B 109.5 .
C5 C10 H10C 109.5 .
H10A C10 H10C 109.5 .
H10B C10 H10C 109.5 .
N1 C11 N2 104.7(2) .
N1 C11 Ir1 128.79(17) .
N2 C11 Ir1 126.55(17) .
C13 C12 N1 105.9(2) .
C13 C12 C16 131.4(2) .
N1 C12 C16 122.7(2) .
C12 C13 N2 106.9(2) .
C12 C13 H13 126.5 .
N2 C13 H13 126.5 .
N2 C14 C15 112.19(19) .
N2 C14 H14A 109.2 .
C15 C14 H14A 109.2 .
N2 C14 H14B 109.2 .
C15 C14 H14B 109.2 .
H14A C14 H14B 107.9 .
C14 C15 P1 113.99(18) .
C14 C15 H15A 108.8 .
P1 C15 H15A 108.8 .
C14 C15 H15B 108.8 .
P1 C15 H15B 108.8 .
H15A C15 H15B 107.6 .
C12 C16 C17 110.0(2) .
C12 C16 C18 108.7(2) .
C17 C16 C18 110.0(3) .
C12 C16 C19 108.7(2) .
C17 C16 C19 109.5(3) .
C18 C16 C19 109.9(3) .
C16 C17 H17A 109.5 .
C16 C17 H17B 109.5 .
H17A C17 H17B 109.5 .
C16 C17 H17C 109.5 .
H17A C17 H17C 109.5 .
H17B C17 H17C 109.5 .
C16 C18 H18A 109.5 .
C16 C18 H18B 109.5 .
H18A C18 H18B 109.5 .
C16 C18 H18C 109.5 .
H18A C18 H18C 109.5 .
H18B C18 H18C 109.5 .
C16 C19 H19A 109.5 .
C16 C19 H19B 109.5 .
H19A C19 H19B 109.5 .
C16 C19 H19C 109.5 .
H19A C19 H19C 109.5 .
H19B C19 H19C 109.5 .
C25 C20 C21 118.4(2) .
C25 C20 P1 121.7(2) .
C21 C20 P1 119.8(2) .
C22 C21 C20 120.8(3) .
C22 C21 H21 119.6 .
C20 C21 H21 119.6 .
C21 C22 C23 120.5(3) .
C21 C22 H22 119.8 .
C23 C22 H22 119.8 .
C22 C23 C24 119.4(3) .
C22 C23 H23 120.3 .
C24 C23 H23 120.3 .
C23 C24 C25 120.2(3) .
C23 C24 H24 119.9 .
C25 C24 H24 119.9 .
C24 C25 C20 120.8(3) .
C24 C25 H25 119.6 .
C20 C25 H25 119.6 .
C27 C26 C31 119.3(2) .
C27 C26 P1 124.1(2) .
C31 C26 P1 116.56(18) .
C28 C27 C26 119.5(3) .
C28 C27 H27 120.2 .
C26 C27 H27 120.2 .
C29 C28 C27 120.8(3) .
C29 C28 H28 119.6 .
C27 C28 H28 119.6 .
C28 C29 C30 120.0(3) .
C28 C29 H29 120.0 .
C30 C29 H29 120.0 .
C31 C30 C29 119.7(3) .
C31 C30 H30 120.2 .
C29 C30 H30 120.2 .
C30 C31 C26 120.7(2) .
C30 C31 H31 119.7 .
C26 C31 H31 119.7 .
C34 C32 C33 123.2(8) 3_566
C34 C32 H32A 106.5 3_566
C33 C32 H32A 106.5 .
C34 C32 H32B 106.5 3_566
C33 C32 H32B 106.5 .
H32A C32 H32B 106.5 .
C34 C33 C32 125.2(5) .
C34 C33 H33A 106.0 .
C32 C33 H33A 106.0 .
C34 C33 H33B 106.0 .
C32 C33 H33B 106.0 .
H33A C33 H33B 106.3 .
C32 C34 C33 101.4(6) 3_566
C32 C34 H34A 111.5 3_566
C33 C34 H34A 111.5 .
C32 C34 H34B 111.5 3_566
C33 C34 H34B 111.5 .
H34A C34 H34B 109.3 .
C11 Ir1 C4 100.22(9) .
C11 Ir1 C3 135.02(9) .
C4 Ir1 C3 38.19(9) .
C11 Ir1 C5 95.35(9) .
C4 Ir1 C5 38.25(9) .
C3 Ir1 C5 63.06(9) .
C11 Ir1 C2 157.98(9) .
C4 Ir1 C2 63.27(9) .
C3 Ir1 C2 37.11(8) .
C5 Ir1 C2 62.63(9) .
C11 Ir1 C1 123.13(10) .
C4 Ir1 C1 62.59(9) .
C3 Ir1 C1 62.13(9) .
C5 Ir1 C1 36.54(9) .
C2 Ir1 C1 37.59(9) .
C11 Ir1 P1 83.57(7) .
C4 Ir1 P1 116.88(7) .
C3 Ir1 P1 100.14(7) .
C5 Ir1 P1 154.67(7) .
C2 Ir1 P1 116.31(7) .
C1 Ir1 P1 153.31(7) .
C11 Ir1 Cl1 91.51(6) .
C4 Ir1 Cl1 151.10(7) .
C3 Ir1 Cl1 132.90(6) .
C5 Ir1 Cl1 114.86(7) .
C2 Ir1 Cl1 97.38(6) .
C1 Ir1 Cl1 88.86(6) .
P1 Ir1 Cl1 90.47(2) .
C11 N1 C12 111.8(2) .
C11 N1 H1 124.1 .
C12 N1 H1 124.1 .
C11 N2 C13 110.7(2) .
C11 N2 C14 124.1(2) .
C13 N2 C14 125.2(2) .
C26 P1 C20 102.82(12) .
C26 P1 C15 107.73(11) .
C20 P1 C15 100.88(13) .
C26 P1 Ir1 114.74(9) .
C20 P1 Ir1 117.30(8) .
C15 P1 Ir1 111.99(9) .
H1X O1 H1Y 111(4) .
H2X O2 H2Y 123(5) .

loop_
_geom_bond_atom_site_label_1
_geom_bond_atom_site_label_2
_geom_bond_distance
_geom_bond_site_symmetry_2
C1 C5 1.412(4) .
C1 C2 1.451(4) .
C1 C6 1.500(3) .
C1 Ir1 2.260(2) .
C2 C3 1.425(3) .
C2 C7 1.506(4) .
C2 Ir1 2.246(2) .
C3 C4 1.445(4) .
C3 C8 1.499(4) .
C3 Ir1 2.233(2) .
C4 C5 1.451(3) .
C4 C9 1.505(3) .
C4 Ir1 2.182(2) .
C5 C10 1.497(4) .
C5 Ir1 2.243(3) .
C6 H6A 0.9700 .
C6 H6B 0.9700 .
C6 H6C 0.9700 .
C7 H7A 0.9700 .
C7 H7B 0.9700 .
C7 H7C 0.9700 .
C8 H8A 0.9700 .
C8 H8B 0.9700 .
C8 H8C 0.9700 .
C9 H9A 0.9700 .
C9 H9B 0.9700 .
C9 H9C 0.9700 .
C10 H10A 0.9700 .
C10 H10B 0.9700 .
C10 H10C 0.9700 .
C11 N1 1.347(3) .
C11 N2 1.359(3) .
C11 Ir1 2.026(2) .
C12 C13 1.357(4) .
C12 N1 1.389(3) .
C12 C16 1.505(4) .
C13 N2 1.392(3) .
C13 H13 0.9400 .
C14 N2 1.466(3) .
C14 C15 1.522(4) .
C14 H14A 0.9800 .
C14 H14B 0.9800 .
C15 P1 1.847(2) .
C15 H15A 0.9800 .
C15 H15B 0.9800 .
C16 C17 1.524(4) .
C16 C18 1.529(4) .
C16 C19 1.539(4) .
C17 H17A 0.9700 .
C17 H17B 0.9700 .
C17 H17C 0.9700 .
C18 H18A 0.9700 .
C18 H18B 0.9700 .
C18 H18C 0.9700 .
C19 H19A 0.9700 .
C19 H19B 0.9700 .
C19 H19C 0.9700 .
C20 C25 1.390(4) .
C20 C21 1.394(4) .
C20 P1 1.835(3) .
C21 C22 1.381(4) .
C21 H21 0.9400 .
C22 C23 1.384(5) .
C22 H22 0.9400 .
C23 C24 1.384(5) .
C23 H23 0.9400 .
C24 C25 1.389(4) .
C24 H24 0.9400 .
C25 H25 0.9400 .
C26 C27 1.391(3) .
C26 C31 1.404(3) .
C26 P1 1.817(3) .
C27 C28 1.389(4) .
C27 H27 0.9400 .
C28 C29 1.382(4) .
C28 H28 0.9400 .
C29 C30 1.391(4) .
C29 H29 0.9400 .
C30 C31 1.378(4) .
C30 H30 0.9400 .
C31 H31 0.9400 .
C32 C34 1.218(8) 3_566
C32 C33 1.472(7) .
C32 H32A 0.9800 .
C32 H32B 0.9800 .
C33 C34 1.433(6) .
C33 H33A 0.9800 .
C33 H33B 0.9800 .
C34 C32 1.218(8) 3_566
C34 H34A 0.9800 .
C34 H34B 0.9800 .
Cl1 Ir1 2.4055(6) .
Ir1 P1 2.2974(6) .
N1 H1 0.8700 .
O1 H1X 0.90(4) .
O1 H1Y 0.81(4) .
O2 H2X 0.72(4) .
O2 H2Y 0.75(4) .
